data_7234826
loop_
_publ_author_name
'Jing Zhang'
'Hong Tian'
'Liang Hao'
'Xin Jin'
'Chunming Yang'
'Jing Wang'
'Xinmin Cui'
'Conghui Wang'
'Ce Zhang'
'Cong Zhang'
'Yao Xu'

_publ_section_title
;
 Thermochromic VO2 films from ammonium citrato-oxovanadate(iv) with
 excellent optical and phase transition properties
;
_journal_name_full 'Journal of Materials Chemistry C'
_journal_page_first 5281
_journal_page_last 5288
_journal_paper_doi 10.1039/C6TC00315J
_journal_volume 4
_journal_year 2016
_chemical_formula_sum 'C12 H28 N4 O18 V2'
_chemical_formula_weight 618.26
_chemical_name_common CA-V(IV)
_chemical_name_systematic 'ammonium citrato-oxovanadate (IV)'
_space_group_IT_number 2
_space_group_name_Hall '-P 1'
_space_group_name_H-M_alt 'P -1'
_symmetry_cell_setting triclinic
_symmetry_space_group_name_H-M 'P -1'
_atom_sites_solution_hydrogens geom
_atom_sites_solution_primary direct
_atom_sites_solution_secondary difmap
_cell_angle_alpha 76.368(3)
_cell_angle_beta 84.054(3)
_cell_angle_gamma 66.078(3)
_cell_formula_units_Z 2
_cell_length_a 9.4098(10)
_cell_length_b 10.0034(10)
_cell_length_c 13.9777(14)
_cell_measurement_reflns_used 9890
_cell_measurement_temperature 288(2)
_cell_measurement_theta_max 28.29
_cell_measurement_theta_min 2.98
_cell_volume 1168.8(2)
_computing_cell_refinement 'SAINT-Plus (Bruker, 2007)'
_computing_data_collection 'SMART (Bruker, 2007)'
_computing_data_reduction 'SAINT-Plus (Bruker, 2007)'
_computing_molecular_graphics 'SHELXTL (Sheldrick, 2008)'
_computing_publication_material 'SHELXTL (Sheldrick, 2008)'
_computing_structure_refinement 'SHELXL-97 (Sheldrick, 2008)'
_computing_structure_solution 'SHELXS-97 (Sheldrick, 2008)'
_diffrn_ambient_temperature 288(2)
_diffrn_measured_fraction_theta_full 0.992
_diffrn_measured_fraction_theta_max 0.992
_diffrn_measurement_device_type 'CCD area detector'
_diffrn_measurement_method 'phi and omega scans'
_diffrn_radiation_monochromator graphite
_diffrn_radiation_source 'fine-focus sealed tube'
_diffrn_radiation_type MoK\a
_diffrn_radiation_wavelength 0.71073
_diffrn_reflns_av_R_equivalents 0.0183
_diffrn_reflns_av_sigmaI/netI 0.0196
_diffrn_reflns_limit_h_max 12
_diffrn_reflns_limit_h_min -11
_diffrn_reflns_limit_k_max 11
_diffrn_reflns_limit_k_min -13
_diffrn_reflns_limit_l_max 18
_diffrn_reflns_limit_l_min -18
_diffrn_reflns_number 16967
_diffrn_reflns_theta_full 28.30
_diffrn_reflns_theta_max 28.30
_diffrn_reflns_theta_min 2.98
_diffrn_standards_number 0
_exptl_absorpt_coefficient_mu 0.893
_exptl_absorpt_correction_T_max 1.0000
_exptl_absorpt_correction_T_min 0.8509
_exptl_absorpt_correction_type multi-scan
_exptl_absorpt_process_details 'SADABS (Bruker, 2007)'
_exptl_crystal_colour blue
_exptl_crystal_density_diffrn 1.757
_exptl_crystal_density_method 'not measured'
_exptl_crystal_description block
_exptl_crystal_F_000 636
_exptl_crystal_recrystallization_method 'Re-crystallisation from solvent: water and ethanol'
_exptl_crystal_size_max 0.28
_exptl_crystal_size_mid 0.18
_exptl_crystal_size_min 0.16
_refine_diff_density_max 0.538
_refine_diff_density_min -0.714
_refine_diff_density_rms 0.084
_refine_ls_extinction_method none
_refine_ls_goodness_of_fit_ref 1.061
_refine_ls_hydrogen_treatment mixed
_refine_ls_matrix_type full
_refine_ls_number_parameters 325
_refine_ls_number_reflns 5784
_refine_ls_number_restraints 0
_refine_ls_restrained_S_all 1.061
_refine_ls_R_factor_all 0.0395
_refine_ls_R_factor_gt 0.0344
_refine_ls_shift/su_max 0.002
_refine_ls_shift/su_mean 0.000
_refine_ls_structure_factor_coef Fsqd
_refine_ls_weighting_details 'calc w=1/[\s^2^(Fo^2^)+(0.0516P)^2^+1.0121P] where P=(Fo^2^+2Fc^2^)/3'
_refine_ls_weighting_scheme calc
_refine_ls_wR_factor_gt 0.0938
_refine_ls_wR_factor_ref 0.0974
_reflns_number_gt 5164
_reflns_number_total 5784
_reflns_threshold_expression >2sigma(I)
_cod_data_source_file J-Mater-Chem-C-2016-4-5281.cif
_cod_data_source_block 1111
_cod_depositor_comments
;
The following automatic conversions were performed:

data item '_symmetry_cell_setting' value 'Triclinic' was changed to
'triclinic' in accordance with the built-in table derived from the
CIF Core dictionary named 'cif_core.dic' version 2.4.5 last updated
on 2014-11-21.

Automatic conversion script
Id: cif_fix_values 6909 2019-04-08 15:41:33Z antanas 
;
_cod_original_sg_symbol_H-M P-1
_cod_database_code 7234826

loop_
_symmetry_equiv_pos_as_xyz
'x, y, z'
'-x, -y, -z'

loop_
_atom_site_label
_atom_site_type_symbol
_atom_site_fract_x
_atom_site_fract_y
_atom_site_fract_z
_atom_site_U_iso_or_equiv
_atom_site_adp_type
_atom_site_occupancy
_atom_site_symmetry_multiplicity
_atom_site_calc_flag
_atom_site_refinement_flags
_atom_site_disorder_assembly
_atom_site_disorder_group
V1 V 0.51761(3) 0.93727(3) 0.39911(2) 0.01543(8) Uani 1 1 d . . .
O5 O 0.64872(13) 0.95061(13) 0.49421(9) 0.0151(2) Uani 1 1 d . . .
O7 O 0.67893(15) 1.06769(16) 0.64267(10) 0.0243(3) Uani 1 1 d . . .
O8 O 0.91752(18) 1.05601(19) 0.63656(13) 0.0357(4) Uani 1 1 d . . .
O1 O 0.77322(18) 0.49747(16) 0.47373(13) 0.0347(4) Uani 1 1 d . . .
O4 O 0.75851(18) 0.62236(16) 0.68482(11) 0.0331(3) Uani 1 1 d . . .
O6 O 0.62697(17) 0.90349(17) 0.30380(10) 0.0281(3) Uani 1 1 d . . .
O2 O 0.57878(15) 0.71886(15) 0.46656(11) 0.0237(3) Uani 1 1 d . . .
O3 O 0.55607(16) 0.84027(15) 0.66564(10) 0.0242(3) Uani 1 1 d . . .
C3 C 0.76451(19) 0.81932(19) 0.54841(13) 0.0162(3) Uani 1 1 d . . .
C5 C 0.8874(2) 0.8640(2) 0.58029(15) 0.0214(4) Uani 1 1 d . . .
H5A H 0.9527 0.7815 0.6295 0.026 Uiso 1 1 calc R . .
H5B H 0.9530 0.8781 0.5238 0.026 Uiso 1 1 calc R . .
C6 C 0.8254(2) 1.0042(2) 0.62193(13) 0.0205(3) Uani 1 1 d . . .
C4 C 0.6892(2) 0.7533(2) 0.64044(13) 0.0195(3) Uani 1 1 d . . .
C2 C 0.8381(2) 0.6994(2) 0.48674(14) 0.0209(4) Uani 1 1 d . . .
H2A H 0.8680 0.7438 0.4226 0.025 Uiso 1 1 calc R . .
H2B H 0.9312 0.6213 0.5189 0.025 Uiso 1 1 calc R . .
C1 C 0.7255(2) 0.6318(2) 0.47393(14) 0.0209(4) Uani 1 1 d . . .
V2 V -0.03635(3) 0.35794(3) 1.06774(2) 0.01662(8) Uani 1 1 d . . .
O11 O -0.01781(19) 0.24982(17) 1.17479(11) 0.0319(3) Uani 1 1 d . . .
O15 O 0.19580(16) 0.24492(15) 1.04016(10) 0.0243(3) Uani 1 1 d . . .
O14 O 0.00530(14) 0.46610(13) 0.91799(9) 0.0159(2) Uani 1 1 d . . .
O9 O -0.46607(18) 0.5883(2) 1.16869(13) 0.0385(4) Uani 1 1 d . . .
O10 O -0.26692(16) 0.47781(17) 1.07678(10) 0.0249(3) Uani 1 1 d . . .
O13 O -0.1805(2) 0.2107(2) 0.85595(13) 0.0439(4) Uani 1 1 d . . .
O12 O -0.09183(18) 0.24144(17) 0.98533(11) 0.0280(3) Uani 1 1 d . . .
O16 O 0.33105(16) 0.11891(16) 0.92748(11) 0.0280(3) Uani 1 1 d . . .
C10 C 0.1160(2) 0.35346(19) 0.87260(13) 0.0164(3) Uani 1 1 d . . .
C11 C 0.2207(2) 0.4137(2) 0.79907(13) 0.0214(4) Uani 1 1 d . . .
H11A H 0.2828 0.3390 0.7616 0.026 Uiso 1 1 calc R . .
H11B H 0.1565 0.5026 0.7533 0.026 Uiso 1 1 calc R . .
C7 C -0.3266(2) 0.5484(2) 1.14740(14) 0.0212(4) Uani 1 1 d . . .
C9 C 0.0263(2) 0.2907(2) 0.82404(14) 0.0219(4) Uani 1 1 d . . .
H9A H 0.0995 0.2044 0.7999 0.026 Uiso 1 1 calc R . .
H9B H -0.0291 0.3657 0.7679 0.026 Uiso 1 1 calc R . .
C8 C -0.0897(2) 0.2444(2) 0.89330(15) 0.0226(4) Uani 1 1 d . . .
C12 C 0.2238(2) 0.2280(2) 0.95156(14) 0.0186(3) Uani 1 1 d . . .
N4 N 0.3626(2) 0.95084(19) 0.14577(12) 0.0253(3) Uani 1 1 d . . .
H4C H 0.3102 1.0447 0.1122 0.030 Uiso 1 1 d R . .
H4D H 0.3058 0.8968 0.1461 0.030 Uiso 1 1 d R . .
H4A H 0.4555 0.9099 0.1168 0.030 Uiso 1 1 d R . .
H4B H 0.3786 0.9520 0.2079 0.030 Uiso 1 1 d R . .
N3 N 0.3974(2) 0.4032(2) 0.12377(14) 0.0339(4) Uani 1 1 d . . .
H3C H 0.4452 0.4623 0.1302 0.041 Uiso 1 1 d R . .
H3D H 0.3442 0.3884 0.1798 0.041 Uiso 1 1 d R . .
H3A H 0.3312 0.4486 0.0729 0.041 Uiso 1 1 d R . .
H3B H 0.4688 0.3148 0.1138 0.041 Uiso 1 1 d R . .
N2 N 1.2247(2) 0.8721(2) 0.70097(17) 0.0404(5) Uani 1 1 d . . .
H2E H 1.1893 0.8143 0.7480 0.048 Uiso 1 1 d R . .
H2F H 1.3285 0.8383 0.7064 0.048 Uiso 1 1 d R . .
H2C H 1.1989 0.8721 0.6407 0.048 Uiso 1 1 d R . .
H2D H 1.1784 0.9686 0.7058 0.048 Uiso 1 1 d R . .
O17 O 0.6789(2) 0.1520(2) 0.10012(15) 0.0467(4) Uani 1 1 d . . .
H17A H 0.7486 0.1738 0.0645 0.056 Uiso 1 1 d R . .
H17B H 0.6805 0.0712 0.0894 0.056 Uiso 1 1 d R . .
O18 O 0.3827(2) 0.6283(2) 0.60664(15) 0.0491(5) Uani 1 1 d . . .
H18A H 0.3335 0.5926 0.5792 0.059 Uiso 1 1 d R . .
H18B H 0.4060 0.5759 0.6646 0.059 Uiso 1 1 d R . .
N1 N 0.6819(3) 0.3546(2) 0.66728(15) 0.0370(4) Uani 1 1 d . . .
H1C H 0.6160 0.3782 0.7179 0.044 Uiso 1 1 d R . .
H1D H 0.6856 0.2681 0.6563 0.044 Uiso 1 1 d R . .
H1A H 0.6478 0.4276 0.6131 0.044 Uiso 1 1 d R . .
H1B H 0.7773 0.3435 0.6824 0.044 Uiso 1 1 d R . .

loop_
_atom_site_aniso_label
_atom_site_aniso_U_11
_atom_site_aniso_U_22
_atom_site_aniso_U_33
_atom_site_aniso_U_23
_atom_site_aniso_U_13
_atom_site_aniso_U_12
V1 0.01358(14) 0.01662(15) 0.01519(14) -0.00553(11) 0.00106(10) -0.00416(11)
O5 0.0125(5) 0.0134(5) 0.0172(6) -0.0037(4) -0.0011(4) -0.0026(4)
O7 0.0167(6) 0.0307(7) 0.0282(7) -0.0144(6) -0.0017(5) -0.0073(5)
O8 0.0241(7) 0.0379(9) 0.0546(10) -0.0204(8) -0.0018(7) -0.0156(7)
O1 0.0299(8) 0.0186(7) 0.0555(10) -0.0133(7) -0.0050(7) -0.0054(6)
O4 0.0330(8) 0.0214(7) 0.0316(8) 0.0049(6) -0.0005(6) -0.0032(6)
O6 0.0272(7) 0.0323(8) 0.0225(7) -0.0122(6) 0.0068(5) -0.0076(6)
O2 0.0187(6) 0.0182(6) 0.0344(7) -0.0063(5) 0.0002(5) -0.0072(5)
O3 0.0201(6) 0.0224(6) 0.0236(7) 0.0000(5) 0.0050(5) -0.0057(5)
C3 0.0111(7) 0.0153(8) 0.0202(8) -0.0039(6) -0.0011(6) -0.0030(6)
C5 0.0139(8) 0.0227(9) 0.0279(9) -0.0076(7) -0.0018(7) -0.0061(7)
C6 0.0192(8) 0.0227(9) 0.0195(8) -0.0033(7) -0.0031(6) -0.0082(7)
C4 0.0192(8) 0.0181(8) 0.0198(8) -0.0025(7) -0.0017(6) -0.0066(7)
C2 0.0145(8) 0.0183(8) 0.0279(9) -0.0080(7) 0.0021(7) -0.0032(7)
C1 0.0205(8) 0.0167(8) 0.0237(9) -0.0050(7) 0.0002(7) -0.0051(7)
V2 0.01906(15) 0.01518(15) 0.01621(15) -0.00437(11) 0.00160(11) -0.00719(11)
O11 0.0440(9) 0.0273(7) 0.0230(7) 0.0005(6) 0.0022(6) -0.0164(7)
O15 0.0228(7) 0.0232(7) 0.0189(6) -0.0044(5) -0.0032(5) -0.0005(5)
O14 0.0164(6) 0.0153(5) 0.0162(6) -0.0067(5) 0.0013(4) -0.0049(5)
O9 0.0243(8) 0.0521(10) 0.0496(10) -0.0286(8) 0.0145(7) -0.0193(7)
O10 0.0194(6) 0.0337(7) 0.0258(7) -0.0143(6) 0.0033(5) -0.0113(6)
O13 0.0445(10) 0.0669(12) 0.0415(9) -0.0145(9) -0.0040(8) -0.0407(10)
O12 0.0370(8) 0.0310(7) 0.0272(7) -0.0128(6) 0.0070(6) -0.0228(7)
O16 0.0227(7) 0.0218(7) 0.0324(7) -0.0090(6) 0.0043(6) -0.0009(5)
C10 0.0165(8) 0.0168(8) 0.0164(7) -0.0070(6) 0.0016(6) -0.0057(6)
C11 0.0240(9) 0.0250(9) 0.0178(8) -0.0084(7) 0.0059(7) -0.0115(7)
C7 0.0212(9) 0.0221(9) 0.0209(8) -0.0050(7) 0.0049(7) -0.0100(7)
C9 0.0221(9) 0.0254(9) 0.0224(9) -0.0125(7) 0.0009(7) -0.0098(7)
C8 0.0204(9) 0.0205(8) 0.0299(10) -0.0101(7) -0.0009(7) -0.0084(7)
C12 0.0157(8) 0.0182(8) 0.0227(8) -0.0056(7) 0.0011(6) -0.0073(6)
N4 0.0262(8) 0.0270(8) 0.0224(8) -0.0019(6) -0.0005(6) -0.0118(7)
N3 0.0360(10) 0.0353(10) 0.0298(9) -0.0051(8) -0.0047(8) -0.0134(8)
N2 0.0277(10) 0.0431(11) 0.0524(13) -0.0031(10) -0.0034(9) -0.0193(9)
O17 0.0491(11) 0.0395(10) 0.0609(12) -0.0213(9) 0.0175(9) -0.0254(8)
O18 0.0541(12) 0.0634(12) 0.0461(10) -0.0144(9) 0.0034(9) -0.0390(10)
N1 0.0462(12) 0.0286(9) 0.0326(10) -0.0062(8) 0.0069(8) -0.0130(8)

loop_
_atom_type_symbol
_atom_type_description
_atom_type_scat_dispersion_real
_atom_type_scat_dispersion_imag
_atom_type_scat_source
C C 0.0030 0.0020 'International Tables Vol C Tables 4.2.6.8 and 6.1.1.4'
H H 0.0000 0.0000 'International Tables Vol C Tables 4.2.6.8 and 6.1.1.4'
N N 0.0060 0.0030 'International Tables Vol C Tables 4.2.6.8 and 6.1.1.4'
O O 0.0110 0.0060 'International Tables Vol C Tables 4.2.6.8 and 6.1.1.4'
V V 0.3000 0.5290 'International Tables Vol C Tables 4.2.6.8 and 6.1.1.4'

loop_
_geom_angle_atom_site_label_1
_geom_angle_atom_site_label_2
_geom_angle_atom_site_label_3
_geom_angle
_geom_angle_site_symmetry_1
_geom_angle_site_symmetry_3
O6 V1 O5 105.31(7) . .
O6 V1 O7 101.01(7) . 2_676
O5 V1 O7 153.54(6) . 2_676
O6 V1 O2 94.99(7) . .
O5 V1 O2 87.77(5) . .
O7 V1 O2 87.28(6) 2_676 .
O6 V1 O3 87.63(7) . 2_676
O5 V1 O3 93.25(6) . 2_676
O7 V1 O3 90.48(6) 2_676 2_676
O2 V1 O3 176.84(5) . 2_676
O6 V1 O5 163.61(6) . 2_676
O5 V1 O5 75.90(5) . 2_676
O7 V1 O5 79.65(5) 2_676 2_676
O2 V1 O5 101.40(5) . 2_676
O3 V1 O5 75.99(5) 2_676 2_676
C3 O5 V1 120.89(10) . .
C3 O5 V1 107.43(10) . 2_676
V1 O5 V1 104.10(5) . 2_676
C6 O7 V1 134.55(12) . 2_676
C1 O2 V1 118.61(12) . .
C4 O3 V1 117.50(12) . 2_676
O5 C3 C2 111.15(14) . .
O5 C3 C5 107.98(14) . .
C2 C3 C5 111.02(14) . .
O5 C3 C4 109.35(13) . .
C2 C3 C4 107.78(14) . .
C5 C3 C4 109.54(15) . .
C6 C5 C3 115.85(15) . .
C6 C5 H5A 108.3 . .
C3 C5 H5A 108.3 . .
C6 C5 H5B 108.3 . .
C3 C5 H5B 108.3 . .
H5A C5 H5B 107.4 . .
O8 C6 O7 120.49(18) . .
O8 C6 C5 118.47(17) . .
O7 C6 C5 121.04(16) . .
O4 C4 O3 123.98(17) . .
O4 C4 C3 119.78(17) . .
O3 C4 C3 116.25(15) . .
C1 C2 C3 110.86(14) . .
C1 C2 H2A 109.5 . .
C3 C2 H2A 109.5 . .
C1 C2 H2B 109.5 . .
C3 C2 H2B 109.5 . .
H2A C2 H2B 108.1 . .
O1 C1 O2 122.08(18) . .
O1 C1 C2 120.16(17) . .
O2 C1 C2 117.72(16) . .
O11 V2 O14 107.42(7) . 2_567
O11 V2 O10 96.98(7) . .
O14 V2 O10 87.63(5) 2_567 .
O11 V2 O12 100.97(7) . .
O14 V2 O12 151.50(6) 2_567 .
O10 V2 O12 86.50(6) . .
O11 V2 O15 89.65(7) . .
O14 V2 O15 92.61(6) 2_567 .
O10 V2 O15 172.98(6) . .
O12 V2 O15 89.98(6) . .
O11 V2 O14 164.35(7) . .
O14 V2 O14 74.63(5) 2_567 .
O10 V2 O14 98.61(5) . .
O12 V2 O14 78.74(5) . .
O15 V2 O14 74.72(5) . .
C12 O15 V2 113.09(11) . .
C10 O14 V2 123.05(10) . 2_567
C10 O14 V2 107.57(10) . .
V2 O14 V2 105.38(5) 2_567 .
C7 O10 V2 121.53(12) . .
C8 O12 V2 134.39(13) . .
O14 C10 C9 107.14(14) . .
O14 C10 C12 109.39(14) . .
C9 C10 C12 109.37(15) . .
O14 C10 C11 111.83(14) . .
C9 C10 C11 112.41(15) . .
C12 C10 C11 106.67(14) . .
C7 C11 C10 110.63(15) 2_567 .
C7 C11 H11A 109.5 2_567 .
C10 C11 H11A 109.5 . .
C7 C11 H11B 109.5 2_567 .
C10 C11 H11B 109.5 . .
H11A C11 H11B 108.1 . .
O9 C7 O10 121.57(18) . .
O9 C7 C11 120.57(17) . 2_567
O10 C7 C11 117.82(16) . 2_567
C10 C9 C8 113.22(15) . .
C10 C9 H9A 108.9 . .
C8 C9 H9A 108.9 . .
C10 C9 H9B 108.9 . .
C8 C9 H9B 108.9 . .
H9A C9 H9B 107.7 . .
O13 C8 O12 122.30(19) . .
O13 C8 C9 116.73(18) . .
O12 C8 C9 120.97(16) . .
O16 C12 O15 123.64(17) . .
O16 C12 C10 120.07(16) . .
O15 C12 C10 116.28(15) . .
H4C N4 H4D 108.4 . .
H4C N4 H4A 110.0 . .
H4D N4 H4A 110.0 . .
H4C N4 H4B 110.0 . .
H4D N4 H4B 110.0 . .
H4A N4 H4B 108.5 . .
H3C N3 H3D 108.1 . .
H3C N3 H3A 109.6 . .
H3D N3 H3A 109.6 . .
H3C N3 H3B 109.6 . .
H3D N3 H3B 109.6 . .
H3A N3 H3B 110.3 . .
H2E N2 H2F 108.9 . .
H2E N2 H2C 110.9 . .
H2F N2 H2C 110.9 . .
H2E N2 H2D 110.9 . .
H2F N2 H2D 110.9 . .
H2C N2 H2D 104.3 . .
H17A O17 H17B 108.5 . .
H18A O18 H18B 108.3 . .
H1C N1 H1D 108.2 . .
H1C N1 H1A 109.8 . .
H1D N1 H1A 109.8 . .
H1C N1 H1B 109.8 . .
H1D N1 H1B 109.8 . .
H1A N1 H1B 109.5 . .

loop_
_geom_bond_atom_site_label_1
_geom_bond_atom_site_label_2
_geom_bond_distance
_geom_bond_site_symmetry_2
V1 O6 1.6106(14) .
V1 O5 1.9658(12) .
V1 O7 2.0188(13) 2_676
V1 O2 2.0286(14) .
V1 O3 2.0449(14) 2_676
V1 O5 2.1937(12) 2_676
O5 C3 1.424(2) .
O5 V1 2.1937(12) 2_676
O7 C6 1.297(2) .
O7 V1 2.0188(13) 2_676
O8 C6 1.230(2) .
O1 C1 1.233(2) .
O4 C4 1.239(2) .
O2 C1 1.299(2) .
O3 C4 1.272(2) .
O3 V1 2.0449(14) 2_676
C3 C2 1.533(2) .
C3 C5 1.535(2) .
C3 C4 1.544(2) .
C5 C6 1.515(3) .
C5 H5A 0.9700 .
C5 H5B 0.9700 .
C2 C1 1.513(3) .
C2 H2A 0.9700 .
C2 H2B 0.9700 .
V2 O11 1.6054(15) .
V2 O14 1.9540(13) 2_567
V2 O10 2.0164(14) .
V2 O12 2.0514(14) .
V2 O15 2.0559(14) .
V2 O14 2.1936(13) .
O15 C12 1.275(2) .
O14 C10 1.416(2) .
O14 V2 1.9540(12) 2_567
O9 C7 1.233(2) .
O10 C7 1.297(2) .
O13 C8 1.235(2) .
O12 C8 1.278(2) .
O16 C12 1.238(2) .
C10 C9 1.522(2) .
C10 C12 1.539(2) .
C10 C11 1.539(2) .
C11 C7 1.514(3) 2_567
C11 H11A 0.9700 .
C11 H11B 0.9700 .
C7 C11 1.514(3) 2_567
C9 C8 1.524(3) .
C9 H9A 0.9700 .
C9 H9B 0.9700 .
N4 H4C 0.8999 .
N4 H4D 0.9000 .
N4 H4A 0.9000 .
N4 H4B 0.9001 .
N3 H3C 0.8998 .
N3 H3D 0.8999 .
N3 H3A 0.8999 .
N3 H3B 0.9000 .
N2 H2E 0.9000 .
N2 H2F 0.8999 .
N2 H2C 0.9002 .
N2 H2D 0.9000 .
O17 H17A 0.8499 .
O17 H17B 0.8501 .
O18 H18A 0.8500 .
O18 H18B 0.8500 .
N1 H1C 0.9000 .
N1 H1D 0.8999 .
N1 H1A 0.9000 .
N1 H1B 0.9000 .

loop_
_geom_torsion_atom_site_label_1
_geom_torsion_atom_site_label_2
_geom_torsion_atom_site_label_3
_geom_torsion_atom_site_label_4
_geom_torsion
_geom_torsion_site_symmetry_1
_geom_torsion_site_symmetry_2
_geom_torsion_site_symmetry_3
_geom_torsion_site_symmetry_4
O6 V1 O5 C3 -76.23(13) . . . .
O7 V1 O5 C3 97.69(16) 2_676 . . .
O2 V1 O5 C3 18.33(12) . . . .
O3 V1 O5 C3 -164.66(12) 2_676 . . .
O5 V1 O5 C3 120.67(13) 2_676 . . .
O6 V1 O5 V1 163.10(7) . . . 2_676
O7 V1 O5 V1 -22.98(14) 2_676 . . 2_676
O2 V1 O5 V1 -102.34(6) . . . 2_676
O3 V1 O5 V1 74.67(6) 2_676 . . 2_676
O5 V1 O5 V1 0.0 2_676 . . 2_676
O6 V1 O2 C1 49.09(15) . . . .
O5 V1 O2 C1 -56.09(14) . . . .
O7 V1 O2 C1 149.91(14) 2_676 . . .
O3 V1 O2 C1 -165.1(10) 2_676 . . .
O5 V1 O2 C1 -131.22(13) 2_676 . . .
V1 O5 C3 C2 34.42(17) . . . .
V1 O5 C3 C2 153.46(11) 2_676 . . .
V1 O5 C3 C5 156.42(11) . . . .
V1 O5 C3 C5 -84.54(13) 2_676 . . .
V1 O5 C3 C4 -84.46(15) . . . .
V1 O5 C3 C4 34.58(15) 2_676 . . .
O5 C3 C5 C6 45.0(2) . . . .
C2 C3 C5 C6 167.05(16) . . . .
C4 C3 C5 C6 -74.0(2) . . . .
V1 O7 C6 O8 160.30(15) 2_676 . . .
V1 O7 C6 C5 -20.3(3) 2_676 . . .
C3 C5 C6 O8 -170.62(18) . . . .
C3 C5 C6 O7 10.0(3) . . . .
V1 O3 C4 O4 167.56(16) 2_676 . . .
V1 O3 C4 C3 -12.6(2) 2_676 . . .
O5 C3 C4 O4 162.86(17) . . . .
C2 C3 C4 O4 41.9(2) . . . .
C5 C3 C4 O4 -79.0(2) . . . .
O5 C3 C4 O3 -17.0(2) . . . .
C2 C3 C4 O3 -137.92(17) . . . .
C5 C3 C4 O3 101.18(18) . . . .
O5 C3 C2 C1 -71.94(18) . . . .
C5 C3 C2 C1 167.85(15) . . . .
C4 C3 C2 C1 47.88(19) . . . .
V1 O2 C1 O1 -148.79(16) . . . .
V1 O2 C1 C2 33.4(2) . . . .
C3 C2 C1 O1 -143.30(19) . . . .
C3 C2 C1 O2 34.5(2) . . . .
O11 V2 O15 C12 141.90(14) . . . .
O14 V2 O15 C12 -110.67(13) 2_567 . . .
O10 V2 O15 C12 -18.9(5) . . . .
O12 V2 O15 C12 40.93(13) . . . .
O14 V2 O15 C12 -37.39(12) . . . .
O11 V2 O14 C10 33.1(3) . . . .
O14 V2 O14 C10 132.87(12) 2_567 . . .
O10 V2 O14 C10 -142.01(10) . . . .
O12 V2 O14 C10 -57.36(10) . . . .
O15 V2 O14 C10 35.74(10) . . . .
O11 V2 O14 V2 -99.8(2) . . . 2_567
O14 V2 O14 V2 0.0 2_567 . . 2_567
O10 V2 O14 V2 85.12(6) . . . 2_567
O12 V2 O14 V2 169.77(7) . . . 2_567
O15 V2 O14 V2 -97.13(6) . . . 2_567
O11 V2 O10 C7 56.50(15) . . . .
O14 V2 O10 C7 -50.77(15) 2_567 . . .
O12 V2 O10 C7 157.14(15) . . . .
O15 V2 O10 C7 -142.9(4) . . . .
O14 V2 O10 C7 -124.82(14) . . . .
O11 V2 O12 C8 -161.96(19) . . . .
O14 V2 O12 C8 23.1(3) 2_567 . . .
O10 V2 O12 C8 101.60(19) . . . .
O15 V2 O12 C8 -72.32(19) . . . .
O14 V2 O12 C8 2.09(18) . . . .
V2 O14 C10 C9 -148.69(11) 2_567 . . .
V2 O14 C10 C9 88.78(13) . . . .
V2 O14 C10 C12 92.86(15) 2_567 . . .
V2 O14 C10 C12 -29.67(15) . . . .
V2 O14 C10 C11 -25.09(18) 2_567 . . .
V2 O14 C10 C11 -147.62(12) . . . .
O14 C10 C11 C7 68.61(19) . . . 2_567
C9 C10 C11 C7 -170.82(15) . . . 2_567
C12 C10 C11 C7 -50.95(19) . . . 2_567
V2 O10 C7 O9 -160.81(16) . . . .
V2 O10 C7 C11 21.5(2) . . . 2_567
O14 C10 C9 C8 -51.14(19) . . . .
C12 C10 C9 C8 67.33(19) . . . .
C11 C10 C9 C8 -174.39(15) . . . .
V2 O12 C8 O13 -150.63(18) . . . .
V2 O12 C8 C9 29.2(3) . . . .
C10 C9 C8 O13 170.95(18) . . . .
C10 C9 C8 O12 -8.9(3) . . . .
V2 O15 C12 O16 -148.28(16) . . . .
V2 O15 C12 C10 32.10(19) . . . .
O14 C10 C12 O16 -178.96(16) . . . .
C9 C10 C12 O16 64.0(2) . . . .
C11 C10 C12 O16 -57.8(2) . . . .
O14 C10 C12 O15 0.7(2) . . . .
C9 C10 C12 O15 -116.38(17) . . . .
C11 C10 C12 O15 121.81(17) . . . .
